data_4129881
loop_
_publ_author_name
'Duprey, Jean-Louis H A'
'Carr-Smith, James'
'Horswell, Sarah L.'
'Kowalski, Jaros\/law'
'Tucker, James H. R.'

_publ_section_title
;
 Macrocyclic Metal Complex-DNA Conjugates for Electrochemical Sensing of
 Single Nucleobase Changes in DNA.
;
_journal_issue 3
_journal_name_full 'Journal of the American Chemical Society'
_journal_page_first 746
_journal_page_last 749
_journal_paper_doi 10.1021/jacs.5b11319
_journal_volume 138
_journal_year 2016
_chemical_formula_moiety 'C18 H30 Cu N4 O8'
_chemical_formula_sum 'C18 H30 Cu N4 O8'
_chemical_formula_weight 494.00
_chemical_name_systematic
; 
6,13-bis[carbo(3-hydroxypropoxy)]-1,4,8,11-tetraazacyclotetradeca-4,6,11,13-tetraenato(2-)-k4N(1,4,8,11)copper(II)
;
_space_group_IT_number 14
_space_group_name_Hall '-P 2yn'
_space_group_name_H-M_alt 'P 1 21/n 1'
_symmetry_cell_setting monoclinic
_symmetry_space_group_name_H-M 'P 1 21/n 1'
_atom_sites_solution_hydrogens geom
_atom_sites_solution_primary direct
_atom_sites_solution_secondary difmap
_audit_creation_method SHELXL-97
_cell_angle_alpha 90.00
_cell_angle_beta 95.4710(10)
_cell_angle_gamma 90.00
_cell_formula_units_Z 2
_cell_length_a 4.85260(10)
_cell_length_b 26.9297(5)
_cell_length_c 8.29640(10)
_cell_measurement_reflns_used 6083
_cell_measurement_temperature 293(2)
_cell_measurement_theta_max 66.92
_cell_measurement_theta_min 3.28
_cell_volume 1079.23(3)
_computing_structure_refinement 'SHELXL-97 (Sheldrick, 1997)'
_computing_structure_solution 'SHELXS-97 (Sheldrick, 1990)'
_diffrn_ambient_temperature 293(2)
_diffrn_measured_fraction_theta_full 0.98
_diffrn_measured_fraction_theta_max 0.98
_diffrn_measurement_device_type 'Bruker APEX-II CCD'
_diffrn_measurement_method '\f and \w scans'
_diffrn_radiation_monochromator graphite
_diffrn_radiation_source 'fine-focus sealed tube'
_diffrn_radiation_type CuK\a
_diffrn_radiation_wavelength 1.54178
_diffrn_reflns_av_R_equivalents 0.0463
_diffrn_reflns_av_sigmaI/netI 0.0341
_diffrn_reflns_limit_h_max 5
_diffrn_reflns_limit_h_min -4
_diffrn_reflns_limit_k_max 30
_diffrn_reflns_limit_k_min -31
_diffrn_reflns_limit_l_max 9
_diffrn_reflns_limit_l_min -9
_diffrn_reflns_number 9309
_diffrn_reflns_theta_full 66.13
_diffrn_reflns_theta_max 66.13
_diffrn_reflns_theta_min 3.28
_diffrn_standards_number 0
_exptl_absorpt_coefficient_mu 1.896
_exptl_absorpt_correction_T_max 1.0000
_exptl_absorpt_correction_T_min 0.8127
_exptl_absorpt_correction_type multi-scan
_exptl_absorpt_process_details ' SADABS-2008/1 - Bruker AXS area detector scaling and absorption correction '
_exptl_crystal_colour red
_exptl_crystal_density_diffrn 1.520
_exptl_crystal_density_method 'not measured'
_exptl_crystal_description plate
_exptl_crystal_F_000 518
_exptl_crystal_size_max 0.435
_exptl_crystal_size_mid 0.278
_exptl_crystal_size_min 0.026
_refine_diff_density_max 0.247
_refine_diff_density_min -0.309
_refine_diff_density_rms 0.051
_refine_ls_extinction_method none
_refine_ls_goodness_of_fit_ref 1.062
_refine_ls_hydrogen_treatment mixed
_refine_ls_matrix_type full
_refine_ls_number_parameters 205
_refine_ls_number_reflns 1835
_refine_ls_number_restraints 0
_refine_ls_restrained_S_all 1.062
_refine_ls_R_factor_all 0.0320
_refine_ls_R_factor_gt 0.0307
_refine_ls_shift/su_max 0.000
_refine_ls_shift/su_mean 0.000
_refine_ls_structure_factor_coef Fsqd
_refine_ls_weighting_details 'calc w=1/[\s^2^(Fo^2^)+(0.0543P)^2^+0.2715P] where P=(Fo^2^+2Fc^2^)/3'
_refine_ls_weighting_scheme calc
_refine_ls_wR_factor_gt 0.0869
_refine_ls_wR_factor_ref 0.0885
_reflns_number_gt 1730
_reflns_number_total 1835
_reflns_threshold_expression >2sigma(I)
_cod_data_source_file ja5b11319_si_002.cif
_cod_data_source_block 2CuL
_cod_depositor_comments
;
The following automatic conversions were performed:

data name '_atom_site_symetry_multiplicity' was replaced with
'_atom_site_symmetry_multiplicity' as specified in the replacement
file
'/home/saulius/struct/COD-crude-data/automatic-downloads/DataCite-retrospective/ACS/depositions/lib/lists/replacement-tags.lst'.

Automatic conversion script
Id: cif_correct_tags 6909 2019-04-08 15:41:33Z antanas 
;
_cod_original_sg_symbol_H-M 'P 21/n'
_cod_database_code 4129881

loop_
_symmetry_equiv_pos_as_xyz
'x, y, z'
'-x+1/2, y+1/2, -z+1/2'
'-x, -y, -z'
'x-1/2, -y-1/2, z-1/2'

loop_
_atom_site_label
_atom_site_type_symbol
_atom_site_fract_x
_atom_site_fract_y
_atom_site_fract_z
_atom_site_U_iso_or_equiv
_atom_site_adp_type
_atom_site_occupancy
_atom_site_symmetry_multiplicity
_atom_site_calc_flag
_atom_site_refinement_flags
_atom_site_disorder_group
Cu1 Cu 0.5000 0.5000 0.5000 0.03417(16) Uani 1 2 d S .
N1 N 0.2989(3) 0.44223(5) 0.42148(18) 0.0411(3) Uani 1 1 d . .
C2 C 0.1301(3) 0.41645(6) 0.5003(2) 0.0390(4) Uani 1 1 d . .
C3 C 0.0652(3) 0.42696(6) 0.6592(2) 0.0364(4) Uani 1 1 d . .
C4 C 0.1815(4) 0.46681(6) 0.7536(2) 0.0397(4) Uani 1 1 d . .
N5 N 0.3533(4) 0.49929(4) 0.7061(2) 0.0391(4) Uani 1 1 d . .
C7 C 0.319(2) 0.4364(4) 0.2377(11) 0.0441(17) Uani 0.432(14) 1 d P 1
H7A H 0.2902 0.4020 0.2061 0.053 Uiso 0.432(14) 1 calc PR 1
H7B H 0.1775 0.4564 0.1777 0.053 Uiso 0.432(14) 1 calc PR 1
C6 C 0.402(2) 0.5469(3) 0.7981(9) 0.0422(17) Uani 0.432(14) 1 d P 1
H6A H 0.2627 0.5714 0.7620 0.051 Uiso 0.432(14) 1 calc PR 1
H6B H 0.3961 0.5415 0.9133 0.051 Uiso 0.432(14) 1 calc PR 1
C7' C 0.3949(16) 0.4217(3) 0.2771(9) 0.0444(14) Uani 0.568(14) 1 d P 2
H7A' H 0.2471 0.4040 0.2147 0.053 Uiso 0.568(14) 1 calc PR 2
H7B' H 0.5479 0.3991 0.3038 0.053 Uiso 0.568(14) 1 calc PR 2
C6' C 0.5106(17) 0.5330(3) 0.8189(6) 0.0460(14) Uani 0.568(14) 1 d P 2
H6A' H 0.6705 0.5160 0.8718 0.055 Uiso 0.568(14) 1 calc PR 2
H6B' H 0.3956 0.5441 0.9014 0.055 Uiso 0.568(14) 1 calc PR 2
C8 C -0.1187(4) 0.39430(6) 0.7379(2) 0.0402(4) Uani 1 1 d . .
O9 O -0.1844(3) 0.39919(5) 0.87484(17) 0.0567(4) Uani 1 1 d . .
O10 O -0.2146(3) 0.35655(5) 0.64177(16) 0.0502(3) Uani 1 1 d . .
C11 C -0.4098(4) 0.32266(7) 0.7033(2) 0.0446(4) Uani 1 1 d . .
C12 C -0.5163(4) 0.29024(7) 0.5635(3) 0.0472(4) Uani 1 1 d . .
C13 C -0.3045(4) 0.25532(8) 0.5053(2) 0.0482(4) Uani 1 1 d . .
O14 O -0.2098(3) 0.21983(6) 0.6247(2) 0.0561(4) Uani 1 1 d . .
O1W O -0.6981(3) 0.16634(6) 0.6393(2) 0.0539(4) Uani 1 1 d . .
H2 H 0.047(4) 0.3900(8) 0.451(3) 0.040(5) Uiso 1 1 d . .
H4 H 0.114(4) 0.4694(7) 0.862(2) 0.045(5) Uiso 1 1 d . .
H11A H -0.306(4) 0.3018(8) 0.797(2) 0.046(5) Uiso 1 1 d . .
H11B H -0.549(5) 0.3416(9) 0.744(3) 0.055(6) Uiso 1 1 d . .
H12A H -0.663(5) 0.2703(9) 0.595(3) 0.057(6) Uiso 1 1 d . .
H12B H -0.583(5) 0.3091(9) 0.472(3) 0.057(6) Uiso 1 1 d . .
H13A H -0.139(5) 0.2739(8) 0.478(3) 0.057(6) Uiso 1 1 d . .
H13B H -0.383(5) 0.2391(9) 0.409(3) 0.052(6) Uiso 1 1 d . .
H14 H -0.330(6) 0.2029(9) 0.646(3) 0.055(7) Uiso 1 1 d . .
H1W H -0.837(7) 0.1817(11) 0.627(3) 0.075(9) Uiso 1 1 d . .
H2W H -0.715(6) 0.1497(11) 0.566(3) 0.073(9) Uiso 1 1 d . .

loop_
_atom_site_aniso_label
_atom_site_aniso_U_11
_atom_site_aniso_U_22
_atom_site_aniso_U_33
_atom_site_aniso_U_23
_atom_site_aniso_U_13
_atom_site_aniso_U_12
Cu1 0.0365(2) 0.0293(2) 0.0376(2) -0.00616(11) 0.00826(15) -0.00549(11)
N1 0.0420(8) 0.0374(7) 0.0454(8) -0.0114(6) 0.0124(6) -0.0087(6)
C2 0.0372(9) 0.0301(8) 0.0500(10) -0.0060(7) 0.0062(7) -0.0051(6)
C3 0.0341(8) 0.0301(8) 0.0451(9) 0.0020(7) 0.0055(6) -0.0019(6)
C4 0.0454(9) 0.0377(9) 0.0365(9) 0.0002(7) 0.0066(7) -0.0030(7)
N5 0.0447(9) 0.0350(9) 0.0380(8) -0.0058(5) 0.0059(7) -0.0084(5)
C7 0.060(4) 0.034(4) 0.040(4) -0.007(3) 0.011(3) -0.009(3)
C6 0.054(4) 0.033(3) 0.041(3) -0.009(2) 0.013(3) -0.007(2)
C7' 0.058(3) 0.033(3) 0.044(3) -0.010(2) 0.019(2) -0.014(2)
C6' 0.054(3) 0.047(3) 0.039(2) -0.0091(19) 0.011(2) -0.011(2)
C8 0.0392(9) 0.0320(9) 0.0495(10) 0.0036(7) 0.0054(7) -0.0002(7)
O9 0.0730(9) 0.0490(8) 0.0510(8) -0.0003(6) 0.0207(7) -0.0169(7)
O10 0.0538(8) 0.0412(7) 0.0575(8) -0.0036(6) 0.0161(6) -0.0183(6)
C11 0.0374(9) 0.0361(9) 0.0615(11) 0.0055(8) 0.0117(8) -0.0058(7)
C12 0.0333(9) 0.0420(10) 0.0648(13) 0.0093(9) -0.0042(8) -0.0059(7)
C13 0.0398(9) 0.0520(11) 0.0520(11) -0.0025(9) -0.0001(8) -0.0082(8)
O14 0.0432(8) 0.0489(8) 0.0748(10) 0.0008(7) -0.0017(7) 0.0053(6)
O1W 0.0543(9) 0.0443(8) 0.0640(10) -0.0005(7) 0.0100(7) -0.0006(7)

loop_
_atom_type_symbol
_atom_type_description
_atom_type_scat_dispersion_real
_atom_type_scat_dispersion_imag
_atom_type_scat_source
C C 0.0181 0.0091 'International Tables Vol C Tables 4.2.6.8 and 6.1.1.4'
H H 0.0000 0.0000 'International Tables Vol C Tables 4.2.6.8 and 6.1.1.4'
N N 0.0311 0.0180 'International Tables Vol C Tables 4.2.6.8 and 6.1.1.4'
O O 0.0492 0.0322 'International Tables Vol C Tables 4.2.6.8 and 6.1.1.4'
Cu Cu -1.9646 0.5888 'International Tables Vol C Tables 4.2.6.8 and 6.1.1.4'

loop_
_geom_angle_atom_site_label_1
_geom_angle_atom_site_label_2
_geom_angle_atom_site_label_3
_geom_angle
_geom_angle_site_symmetry_1
_geom_angle_site_symmetry_3
N5 Cu1 N5 180.000(1) . 3_666
N5 Cu1 N1 94.29(6) . .
N5 Cu1 N1 85.71(6) 3_666 .
N5 Cu1 N1 85.71(6) . 3_666
N5 Cu1 N1 94.29(6) 3_666 3_666
N1 Cu1 N1 180.00(5) . 3_666
C2 N1 C7' 119.0(3) . .
C2 N1 C7 123.0(3) . .
C7' N1 C7 23.4(2) . .
C2 N1 Cu1 126.05(12) . .
C7' N1 Cu1 113.6(3) . .
C7 N1 Cu1 109.9(3) . .
N1 C2 C3 124.81(15) . .
C2 C3 C4 123.79(15) . .
C2 C3 C8 120.00(15) . .
C4 C3 C8 116.12(15) . .
N5 C4 C3 125.34(16) . .
C4 N5 C6' 122.4(2) . .
C4 N5 C6 119.8(3) . .
C6' N5 C6 25.5(2) . .
C4 N5 Cu1 125.69(12) . .
C6' N5 Cu1 110.4(2) . .
C6 N5 Cu1 113.1(3) . .
C6 C7 N1 108.1(7) 3_666 .
C7 C6 N5 105.0(7) 3_666 .
N1 C7' C6' 105.2(5) . 3_666
N5 C6' C7' 108.8(5) . 3_666
O9 C8 O10 121.90(16) . .
O9 C8 C3 125.60(16) . .
O10 C8 C3 112.50(15) . .
C8 O10 C11 117.97(14) . .
O10 C11 C12 106.47(16) . .
C11 C12 C13 114.53(16) . .
O14 C13 C12 112.43(17) . .

loop_
_geom_bond_atom_site_label_1
_geom_bond_atom_site_label_2
_geom_bond_distance
_geom_bond_site_symmetry_2
Cu1 N5 1.9142(17) .
Cu1 N5 1.9142(17) 3_666
Cu1 N1 1.9173(14) .
Cu1 N1 1.9173(14) 3_666
N1 C2 1.297(2) .
N1 C7' 1.436(6) .
N1 C7 1.544(9) .
C2 C3 1.413(2) .
C3 C4 1.414(2) .
C3 C8 1.452(2) .
C4 N5 1.295(2) .
N5 C6' 1.465(5) .
N5 C6 1.499(6) .
C7 C6 1.486(14) 3_666
C6 C7 1.486(14) 3_666
C7' C6' 1.548(11) 3_666
C6' C7' 1.548(11) 3_666
C8 O9 1.216(2) .
C8 O10 1.348(2) .
O10 C11 1.443(2) .
C11 C12 1.503(3) .
C12 C13 1.506(3) .
C13 O14 1.421(3) .

loop_
_geom_torsion_atom_site_label_1
_geom_torsion_atom_site_label_2
_geom_torsion_atom_site_label_3
_geom_torsion_atom_site_label_4
_geom_torsion
_geom_torsion_site_symmetry_1
_geom_torsion_site_symmetry_4
N5 Cu1 N1 C2 -0.04(16) . .
N5 Cu1 N1 C2 179.96(16) 3_666 .
N1 Cu1 N1 C2 -96(100) 3_666 .
N5 Cu1 N1 C7' -166.6(4) . .
N5 Cu1 N1 C7' 13.4(4) 3_666 .
N1 Cu1 N1 C7' 98(100) 3_666 .
N5 Cu1 N1 C7 168.4(5) . .
N5 Cu1 N1 C7 -11.6(5) 3_666 .
N1 Cu1 N1 C7 73(100) 3_666 .
C7' N1 C2 C3 166.1(5) . .
C7 N1 C2 C3 -166.8(5) . .
Cu1 N1 C2 C3 0.2(3) . .
N1 C2 C3 C4 -1.2(3) . .
N1 C2 C3 C8 -177.55(16) . .
C2 C3 C4 N5 2.2(3) . .
C8 C3 C4 N5 178.74(17) . .
C3 C4 N5 C6' -166.8(5) . .
C3 C4 N5 C6 163.4(5) . .
C3 C4 N5 Cu1 -2.1(3) . .
N5 Cu1 N5 C4 -10(100) 3_666 .
N1 Cu1 N5 C4 0.98(17) . .
N1 Cu1 N5 C4 -179.02(17) 3_666 .
N5 Cu1 N5 C6' 156(100) 3_666 .
N1 Cu1 N5 C6' 167.2(4) . .
N1 Cu1 N5 C6' -12.8(4) 3_666 .
N5 Cu1 N5 C6 -176(100) 3_666 .
N1 Cu1 N5 C6 -165.4(5) . .
N1 Cu1 N5 C6 14.6(5) 3_666 .
C2 N1 C7 C6 -155.6(7) . 3_666
C7' N1 C7 C6 -68.1(14) . 3_666
Cu1 N1 C7 C6 35.5(10) . 3_666
C4 N5 C6 C7 155.5(6) . 3_666
C6' N5 C6 C7 52.0(11) . 3_666
Cu1 N5 C6 C7 -37.2(10) . 3_666
C2 N1 C7' C6' 158.5(5) . 3_666
C7 N1 C7' C6' 51.9(12) . 3_666
Cu1 N1 C7' C6' -33.8(8) . 3_666
C4 N5 C6' C7' -159.0(5) . 3_666
C6 N5 C6' C7' -66.8(11) . 3_666
Cu1 N5 C6' C7' 34.3(8) . 3_666
C2 C3 C8 O9 178.53(18) . .
C4 C3 C8 O9 1.9(3) . .
C2 C3 C8 O10 -1.6(2) . .
C4 C3 C8 O10 -178.22(15) . .
O9 C8 O10 C11 2.7(3) . .
C3 C8 O10 C11 -177.20(15) . .
C8 O10 C11 C12 170.71(15) . .
O10 C11 C12 C13 68.0(2) . .
C11 C12 C13 O14 63.9(2) . .
